data_1569785
loop_
_publ_author_name
'Smith, Troy E.'
'Astashkin, Andrei V.'
'Albert, Daniel R.'
'Rajaseelan, Edward'

_publ_section_title
;
 [(1,2,5,6-&#x3b7;)-Cyclo-octa-1,5-diene](4-isopropyl-1-methyl-1,2,4-triazol-5-yl-idene)(tri-phenyl-phos-phane)iridium(I)
 tetra-fluorido-borate di-chloro-methane 0.8-solvate.
;
_journal_coeditor_code WM4181
_journal_issue 'Pt 1'
_journal_name_full IUCrData
_journal_page_first x230064
_journal_paper_doi 10.1107/S2414314623000640
_journal_volume 8
_journal_year 2023
_chemical_formula_iupac
;
[Ir (C8 H12) (C18 H15 P) (C6 H11 N3)] B F4, 0.8C H2 Cl2
;
_chemical_formula_moiety 'C32 H38 Ir N3 P +, B F4 -, 0.8(C H2 Cl2)'
_chemical_formula_sum 'C32.8 H39.6 B Cl1.6 F4 Ir N3 P'
_chemical_formula_weight 842.57
_chemical_name_systematic
;[(1,2,5,6-\h)-Cycloocta-1,5-diene](4-isopropyl-1-methyl-1,2,4-triazol-5-ylidene)(triphenylphosphane)iridium(I) tetrafluoridoborate dichloromethane
0.8-solvate
;
_space_group_crystal_system triclinic
_space_group_IT_number 2
_space_group_name_Hall '-P 1'
_space_group_name_H-M_alt 'P -1'
_atom_sites_solution_hydrogens geom
_audit_creation_method
;
Olex2 1.3
(compiled 2020.11.12 svn.r5f609507 for OlexSys, GUI svn.r6408)
;
_cell_angle_alpha 95.258(10)
_cell_angle_beta 101.022(9)
_cell_angle_gamma 94.954(10)
_cell_formula_units_Z 2
_cell_length_a 10.551(3)
_cell_length_b 12.444(4)
_cell_length_c 13.804(5)
_cell_measurement_reflns_used 9889
_cell_measurement_temperature 100
_cell_measurement_theta_max 25.823
_cell_measurement_theta_min 2.36
_cell_volume 1761.5(10)
_computing_cell_refinement
;
SAINT (Bruker, 2013)
;
_computing_data_collection
;
APEX2 (Bruker, 2013)
;
_computing_data_reduction
;
SAINT (Bruker, 2013)
;
_computing_molecular_graphics
;
OLEX2 (Dolomanov <i>et al.</i>,  2009)
;
_computing_publication_material
;
publCIF (Westrip, 2010)
;
_computing_structure_refinement
;
SHELXL (Sheldrick, 2015b)
;
_computing_structure_solution
;
<i>SHELXT</i> (Sheldrick, 2015a)
;
_diffrn_ambient_temperature 100.0
_diffrn_detector_area_resol_mean 8
_diffrn_measured_fraction_theta_full 1.000
_diffrn_measured_fraction_theta_max 0.995
_diffrn_measurement_device_type 'Bruker APEXII CCD'
_diffrn_measurement_method '\w and \f scans'
_diffrn_radiation_type MoK\a
_diffrn_radiation_wavelength 0.71073
_diffrn_reflns_av_R_equivalents 0.0416
_diffrn_reflns_av_unetI/netI 0.0422
_diffrn_reflns_limit_h_max 13
_diffrn_reflns_limit_h_min -13
_diffrn_reflns_limit_k_max 15
_diffrn_reflns_limit_k_min -15
_diffrn_reflns_limit_l_max 17
_diffrn_reflns_limit_l_min -17
_diffrn_reflns_number 31123
_diffrn_reflns_theta_full 25.242
_diffrn_reflns_theta_max 26.440
_diffrn_reflns_theta_min 1.653
_exptl_absorpt_coefficient_mu 4.004
_exptl_absorpt_correction_T_max 0.7454
_exptl_absorpt_correction_T_min 0.6387
_exptl_absorpt_correction_type multi-scan
_exptl_absorpt_process_details
;
(<i>SADABS</i>; Krause <i>et al.</i>,  2015)
;
_exptl_crystal_colour 'clear light orange'
_exptl_crystal_density_diffrn 1.589
_exptl_crystal_description plate
_exptl_crystal_F_000 835
_exptl_crystal_size_max 0.20
_exptl_crystal_size_mid 0.08
_exptl_crystal_size_min 0.04
_refine_diff_density_max 1.413
_refine_diff_density_min -0.896
_refine_ls_extinction_method none
_refine_ls_goodness_of_fit_ref 1.041
_refine_ls_hydrogen_treatment constr
_refine_ls_matrix_type full
_refine_ls_number_parameters 409
_refine_ls_number_reflns 7234
_refine_ls_number_restraints 0
_refine_ls_restrained_S_all 1.041
_refine_ls_R_factor_all 0.0358
_refine_ls_R_factor_gt 0.0283
_refine_ls_shift/su_max 0.002
_refine_ls_shift/su_mean 0.000
_refine_ls_structure_factor_coef Fsqd
_refine_ls_weighting_details 'w=1/[\s^2^(Fo^2^)+(0.0283P)^2^+2.2709P] where P=(Fo^2^+2Fc^2^)/3'
_refine_ls_weighting_scheme calc
_refine_ls_wR_factor_gt 0.0600
_refine_ls_wR_factor_ref 0.0625
_reflns_number_gt 6448
_reflns_number_total 7234
_reflns_threshold_expression 'I > 2\s(I)'
_cod_data_source_file wm4181.cif
_cod_data_source_block I
_cod_original_cell_volume 1761.6(10)
_cod_original_formula_sum 'C32.80 H39.60 B Cl1.60 F4 Ir N3 P'
_cod_database_code 1569785
_shelx_space_group_comment
;
The symmetry employed for this shelxl refinement is uniquely defined
by the following loop, which should always be used as a source of
symmetry information in preference to the above space-group names.
They are only intended as comments.
;
_shelx_estimated_absorpt_t_min 0.501
_shelx_estimated_absorpt_t_max 0.856

loop_
_space_group_symop_operation_xyz
'x, y, z'
'-x, -y, -z'

loop_
_atom_site_type_symbol
_atom_site_label
_atom_site_fract_x
_atom_site_fract_y
_atom_site_fract_z
_atom_site_U_iso_or_equiv
_atom_site_adp_type
_atom_site_calc_flag
_atom_site_occupancy
_atom_site_disorder_assembly
_atom_site_disorder_group
Ir Ir1 0.47116(2) 0.28881(2) 0.65724(2) 0.01084(5) Uani d 1 . .
P P1 0.48620(10) 0.22720(7) 0.81228(7) 0.0129(2) Uani d 1 . .
Cl Cl2S 0.0421(2) 0.01421(16) 0.36372(19) 0.0789(7) Uani d 0.8 . .
F F3S 0.9219(3) 0.5389(2) 0.78303(18) 0.0328(6) Uani d 1 . .
F F4S 0.8164(2) 0.69052(19) 0.76826(18) 0.0289(6) Uani d 1 . .
F F1S 0.9941(2) 0.6736(2) 0.6995(2) 0.0326(6) Uani d 1 . .
F F2S 0.8057(2) 0.5665(2) 0.63363(17) 0.0320(6) Uani d 1 . .
N N1 0.2423(3) 0.4168(2) 0.6840(2) 0.0140(7) Uani d 1 . .
N N3 0.4195(3) 0.5201(2) 0.7218(2) 0.0143(7) Uani d 1 . .
Cl Cl1S 0.0513(3) -0.0240(2) 0.1530(2) 0.1174(11) Uani d 0.8 . .
N N2 0.3241(3) 0.5858(3) 0.7354(3) 0.0205(7) Uani d 1 . .
C C29 0.5370(4) 0.3642(3) 0.5344(3) 0.0160(8) Uani d 1 . .
H H29 0.550441 0.445313 0.545582 0.019 Uiso calc 1 . .
C C30 0.4086(4) 0.3233(3) 0.5020(3) 0.0175(8) Uani d 1 . .
H H30 0.347227 0.380257 0.494070 0.021 Uiso calc 1 . .
C C1 0.3731(4) 0.4161(3) 0.6917(3) 0.0127(8) Uani d 1 . .
C C19 0.3798(4) 0.2770(3) 0.8936(3) 0.0149(8) Uani d 1 . .
C C3 0.5541(4) 0.5679(3) 0.7448(3) 0.0195(9) Uani d 1 . .
H H3A 0.568801 0.616238 0.694949 0.029 Uiso calc 1 . .
H H3B 0.611578 0.510100 0.744217 0.029 Uiso calc 1 . .
H H3C 0.572550 0.609368 0.810643 0.029 Uiso calc 1 . .
C C26 0.6151(4) 0.1796(3) 0.6262(3) 0.0192(9) Uani d 1 . .
H H26 0.655587 0.143814 0.684740 0.023 Uiso calc 1 . .
C C18 0.7466(4) 0.3189(3) 0.8620(3) 0.0165(8) Uani d 1 . .
H H18 0.735067 0.337400 0.795859 0.020 Uiso calc 1 . .
C C25 0.4913(4) 0.1322(3) 0.5797(3) 0.0175(8) Uani d 1 . .
H H25 0.459794 0.068703 0.611381 0.021 Uiso calc 1 . .
C C20 0.3871(4) 0.3897(3) 0.9148(3) 0.0157(8) Uani d 1 . .
H H20 0.444206 0.435293 0.886935 0.019 Uiso calc 1 . .
C C13 0.6444(4) 0.2631(3) 0.8936(3) 0.0143(8) Uani d 1 . .
C C28 0.6511(4) 0.3133(3) 0.5028(3) 0.0216(9) Uani d 1 . .
H H28A 0.718341 0.371810 0.497250 0.026 Uiso calc 1 . .
H H28B 0.621125 0.272044 0.436393 0.026 Uiso calc 1 . .
C C4 0.1441(4) 0.3222(3) 0.6507(3) 0.0177(8) Uani d 1 . .
H H4 0.190505 0.256841 0.639365 0.021 Uiso calc 1 . .
C C2 0.2177(4) 0.5198(3) 0.7113(3) 0.0201(9) Uani d 1 . .
H H2 0.133529 0.540672 0.712647 0.024 Uiso calc 1 . .
C C7 0.4587(4) 0.0800(3) 0.8046(3) 0.0172(8) Uani d 1 . .
C C17 0.8647(4) 0.3474(3) 0.9264(3) 0.0207(9) Uani d 1 . .
H H17 0.933837 0.385545 0.904347 0.025 Uiso calc 1 . .
C C31 0.3584(4) 0.2175(3) 0.4384(3) 0.0213(9) Uani d 1 . .
H H31A 0.359934 0.227329 0.368231 0.026 Uiso calc 1 . .
H H31B 0.267038 0.197832 0.443132 0.026 Uiso calc 1 . .
C C24 0.2981(4) 0.2109(3) 0.9367(3) 0.0188(8) Uani d 1 . .
H H24 0.293587 0.134215 0.923943 0.023 Uiso calc 1 . .
C C16 0.8827(4) 0.3207(3) 1.0234(3) 0.0245(9) Uani d 1 . .
H H16 0.964257 0.339914 1.067295 0.029 Uiso calc 1 . .
C C12 0.5586(5) 0.0158(3) 0.8343(3) 0.0244(10) Uani d 1 . .
H H12 0.642569 0.049271 0.865717 0.029 Uiso calc 1 . .
C C14 0.6636(4) 0.2380(3) 0.9921(3) 0.0186(8) Uani d 1 . .
H H14 0.594325 0.201175 1.015180 0.022 Uiso calc 1 . .
C C23 0.2232(4) 0.2573(3) 0.9986(3) 0.0227(9) Uani d 1 . .
H H23 0.167533 0.211953 1.027880 0.027 Uiso calc 1 . .
C C32 0.4375(4) 0.1250(3) 0.4685(3) 0.0216(9) Uani d 1 . .
H H32A 0.510754 0.124779 0.433141 0.026 Uiso calc 1 . .
H H32B 0.382081 0.055348 0.447199 0.026 Uiso calc 1 . .
C C8 0.3358(5) 0.0294(3) 0.7579(3) 0.0250(10) Uani d 1 . .
H H8 0.267764 0.072071 0.735758 0.030 Uiso calc 1 . .
C C5 0.0668(4) 0.3029(3) 0.7313(3) 0.0208(9) Uani d 1 . .
H H5A 0.126737 0.297721 0.794004 0.031 Uiso calc 1 . .
H H5B 0.009148 0.235171 0.712011 0.031 Uiso calc 1 . .
H H5C 0.014971 0.363452 0.739793 0.031 Uiso calc 1 . .
C C21 0.3119(4) 0.4351(3) 0.9760(3) 0.0193(9) Uani d 1 . .
H H21 0.316717 0.511760 0.989634 0.023 Uiso calc 1 . .
C C22 0.2290(4) 0.3682(3) 1.0178(3) 0.0227(9) Uani d 1 . .
H H22 0.176535 0.399208 1.059377 0.027 Uiso calc 1 . .
C C27 0.7118(4) 0.2375(4) 0.5753(3) 0.0257(10) Uani d 1 . .
H H27A 0.753004 0.182627 0.538816 0.031 Uiso calc 1 . .
H H27B 0.780945 0.280129 0.626494 0.031 Uiso calc 1 . .
C C6 0.0561(5) 0.3377(4) 0.5533(3) 0.0363(12) Uani d 1 . .
H H6A 0.005026 0.398302 0.563865 0.055 Uiso calc 1 . .
H H6B -0.002528 0.271299 0.528881 0.055 Uiso calc 1 . .
H H6C 0.109113 0.353590 0.504214 0.055 Uiso calc 1 . .
C C15 0.7816(4) 0.2661(4) 1.0557(3) 0.0255(10) Uani d 1 . .
H H15 0.793659 0.247950 1.121984 0.031 Uiso calc 1 . .
C C9 0.3128(5) -0.0837(4) 0.7436(3) 0.0345(12) Uani d 1 . .
H H9 0.229041 -0.118159 0.713045 0.041 Uiso calc 1 . .
C C10 0.4134(6) -0.1451(3) 0.7745(3) 0.0350(12) Uani d 1 . .
H H10 0.397795 -0.222088 0.765248 0.042 Uiso calc 1 . .
B B1S 0.8842(5) 0.6174(4) 0.7206(3) 0.0215(10) Uani d 1 . .
C C11 0.5356(5) -0.0964(4) 0.8182(3) 0.0336(12) Uani d 1 . .
H H11 0.604132 -0.139631 0.837432 0.040 Uiso calc 1 . .
C C1S 0.0793(11) 0.0608(8) 0.2588(7) 0.096(4) Uani d 0.8 . .
H H1SA 0.030619 0.124132 0.245361 0.115 Uiso calc 0.8 . .
H H1SB 0.172777 0.087820 0.273980 0.115 Uiso calc 0.8 . .

loop_
_atom_site_aniso_label
_atom_site_aniso_U_11
_atom_site_aniso_U_22
_atom_site_aniso_U_33
_atom_site_aniso_U_12
_atom_site_aniso_U_13
_atom_site_aniso_U_23
Ir1 0.01151(8) 0.01098(7) 0.01084(7) 0.00251(5) 0.00350(5) 0.00161(5)
P1 0.0144(5) 0.0126(5) 0.0122(5) 0.0019(4) 0.0037(4) 0.0022(4)
Cl2S 0.0736(16) 0.0489(12) 0.0991(17) -0.0194(10) -0.0109(13) 0.0124(11)
F3S 0.0445(18) 0.0312(14) 0.0234(13) 0.0127(12) 0.0013(12) 0.0094(11)
F4S 0.0257(15) 0.0321(14) 0.0331(14) 0.0090(11) 0.0133(12) 0.0044(11)
F1S 0.0200(14) 0.0391(15) 0.0430(16) 0.0048(11) 0.0141(12) 0.0089(12)
F2S 0.0251(15) 0.0475(16) 0.0214(13) 0.0043(12) -0.0001(11) 0.0028(11)
N1 0.0119(18) 0.0140(15) 0.0163(16) 0.0019(12) 0.0040(13) 0.0001(13)
N3 0.0144(18) 0.0125(15) 0.0179(16) 0.0042(12) 0.0058(14) 0.0031(13)
Cl1S 0.119(3) 0.094(2) 0.114(2) -0.0425(18) 0.0074(19) -0.0362(17)
N2 0.020(2) 0.0168(17) 0.0268(19) 0.0063(14) 0.0091(16) 0.0023(14)
C29 0.020(2) 0.0178(19) 0.0130(18) 0.0026(16) 0.0084(17) 0.0074(15)
C30 0.026(2) 0.0182(19) 0.0090(18) 0.0066(16) 0.0012(16) 0.0050(15)
C1 0.016(2) 0.0139(18) 0.0096(17) 0.0004(15) 0.0039(15) 0.0061(14)
C19 0.012(2) 0.021(2) 0.0114(18) 0.0012(15) 0.0016(15) 0.0022(15)
C3 0.018(2) 0.0154(19) 0.023(2) -0.0016(16) 0.0024(17) 0.0008(16)
C26 0.023(2) 0.020(2) 0.019(2) 0.0146(17) 0.0085(18) 0.0047(16)
C18 0.018(2) 0.021(2) 0.0133(18) 0.0054(16) 0.0080(16) 0.0031(15)
C25 0.029(2) 0.0067(17) 0.0174(19) 0.0075(16) 0.0046(18) -0.0007(15)
C20 0.014(2) 0.020(2) 0.0127(18) 0.0001(15) 0.0020(16) 0.0019(15)
C13 0.015(2) 0.0149(18) 0.0137(18) 0.0066(15) 0.0037(16) 0.0005(15)
C28 0.018(2) 0.027(2) 0.024(2) 0.0031(17) 0.0121(18) 0.0066(18)
C4 0.009(2) 0.021(2) 0.022(2) -0.0024(15) 0.0046(16) -0.0028(16)
C2 0.018(2) 0.020(2) 0.026(2) 0.0087(17) 0.0077(18) 0.0046(17)
C7 0.028(2) 0.0140(19) 0.0104(18) -0.0004(16) 0.0078(17) 0.0010(15)
C17 0.011(2) 0.030(2) 0.021(2) 0.0002(17) 0.0063(17) 0.0008(17)
C31 0.025(2) 0.021(2) 0.015(2) -0.0013(17) -0.0001(17) -0.0019(16)
C24 0.019(2) 0.022(2) 0.0157(19) 0.0013(16) 0.0036(17) 0.0060(16)
C16 0.016(2) 0.037(2) 0.019(2) 0.0020(18) 0.0031(18) -0.0009(18)
C12 0.039(3) 0.021(2) 0.017(2) 0.0062(19) 0.0104(19) 0.0039(17)
C14 0.018(2) 0.024(2) 0.0142(19) 0.0032(16) 0.0027(17) 0.0050(16)
C23 0.017(2) 0.034(2) 0.017(2) -0.0045(18) 0.0053(17) 0.0049(18)
C32 0.034(3) 0.0152(19) 0.0142(19) 0.0006(17) 0.0031(18) -0.0015(16)
C8 0.036(3) 0.020(2) 0.019(2) -0.0045(18) 0.0073(19) 0.0023(17)
C5 0.014(2) 0.025(2) 0.022(2) -0.0029(16) 0.0009(17) 0.0049(17)
C21 0.016(2) 0.024(2) 0.0159(19) 0.0030(16) 0.0006(17) -0.0032(16)
C22 0.017(2) 0.035(2) 0.017(2) 0.0063(18) 0.0062(18) 0.0012(18)
C27 0.022(2) 0.036(2) 0.024(2) 0.0128(19) 0.0104(19) 0.0079(19)
C6 0.021(3) 0.065(3) 0.021(2) -0.010(2) 0.004(2) 0.005(2)
C15 0.027(3) 0.037(3) 0.014(2) 0.0079(19) 0.0050(18) 0.0060(18)
C9 0.054(3) 0.026(2) 0.022(2) -0.014(2) 0.015(2) -0.0038(19)
C10 0.069(4) 0.015(2) 0.026(2) 0.001(2) 0.023(3) 0.0020(18)
B1S 0.019(3) 0.028(3) 0.019(2) 0.006(2) 0.004(2) 0.007(2)
C11 0.059(4) 0.025(2) 0.025(2) 0.017(2) 0.018(2) 0.0117(19)
C1S 0.097(8) 0.086(7) 0.087(7) -0.048(6) 0.018(6) -0.024(6)

loop_
_atom_type_symbol
_atom_type_description
_atom_type_scat_dispersion_real
_atom_type_scat_dispersion_imag
_atom_type_scat_source
C C 0.0033 0.0016 'International Tables Vol C Tables 4.2.6.8 and 6.1.1.4'
H H 0.0000 0.0000 'International Tables Vol C Tables 4.2.6.8 and 6.1.1.4'
B B 0.0013 0.0007 'International Tables Vol C Tables 4.2.6.8 and 6.1.1.4'
Cl Cl 0.1484 0.1585 'International Tables Vol C Tables 4.2.6.8 and 6.1.1.4'
F F 0.0171 0.0103 'International Tables Vol C Tables 4.2.6.8 and 6.1.1.4'
Ir Ir -1.4442 7.9887 'International Tables Vol C Tables 4.2.6.8 and 6.1.1.4'
N N 0.0061 0.0033 'International Tables Vol C Tables 4.2.6.8 and 6.1.1.4'
P P 0.1023 0.0942 'International Tables Vol C Tables 4.2.6.8 and 6.1.1.4'

loop_
_geom_angle_atom_site_label_1
_geom_angle_atom_site_label_2
_geom_angle_atom_site_label_3
_geom_angle_site_symmetry_1
_geom_angle_site_symmetry_3
_geom_angle
_geom_angle_publ_flag
C29 Ir1 P1 . . 157.81(11) ?
C29 Ir1 C30 . . 36.40(15) ?
C30 Ir1 P1 . . 165.57(11) ?
C1 Ir1 P1 . . 93.88(10) ?
C1 Ir1 C29 . . 93.11(14) ?
C1 Ir1 C30 . . 84.88(14) ?
C1 Ir1 C26 . . 166.98(15) ?
C1 Ir1 C25 . . 154.53(15) ?
C26 Ir1 P1 . . 88.71(11) ?
C26 Ir1 C29 . . 80.05(14) ?
C26 Ir1 C30 . . 95.73(15) ?
C25 Ir1 P1 . . 95.32(10) ?
C25 Ir1 C29 . . 87.22(14) ?
C25 Ir1 C30 . . 80.35(14) ?
C25 Ir1 C26 . . 37.09(15) ?
C19 P1 Ir1 . . 118.72(13) ?
C13 P1 Ir1 . . 113.80(12) ?
C13 P1 C19 . . 100.49(17) ?
C13 P1 C7 . . 105.03(18) ?
C7 P1 Ir1 . . 112.41(12) ?
C7 P1 C19 . . 104.83(17) ?
C1 N1 C4 . . 125.6(3) ?
C2 N1 C1 . . 108.5(3) ?
C2 N1 C4 . . 125.8(3) ?
N2 N3 C3 . . 118.4(3) ?
C1 N3 N2 . . 113.3(3) ?
C1 N3 C3 . . 128.3(3) ?
C2 N2 N3 . . 103.5(3) ?
Ir1 C29 H29 . . 113.5 ?
C30 C29 Ir1 . . 71.9(2) ?
C30 C29 H29 . . 113.5 ?
C30 C29 C28 . . 124.5(4) ?
C28 C29 Ir1 . . 112.9(3) ?
C28 C29 H29 . . 113.5 ?
Ir1 C30 H30 . . 113.9 ?
C29 C30 Ir1 . . 71.7(2) ?
C29 C30 H30 . . 113.9 ?
C29 C30 C31 . . 126.4(4) ?
C31 C30 Ir1 . . 108.6(2) ?
C31 C30 H30 . . 113.9 ?
N1 C1 Ir1 . . 127.8(3) ?
N3 C1 Ir1 . . 128.8(3) ?
N3 C1 N1 . . 103.3(3) ?
C20 C19 P1 . . 116.0(3) ?
C24 C19 P1 . . 124.7(3) ?
C24 C19 C20 . . 119.3(3) ?
N3 C3 H3A . . 109.5 ?
N3 C3 H3B . . 109.5 ?
N3 C3 H3C . . 109.5 ?
H3A C3 H3B . . 109.5 ?
H3A C3 H3C . . 109.5 ?
H3B C3 H3C . . 109.5 ?
Ir1 C26 H26 . . 114.2 ?
C25 C26 Ir1 . . 70.8(2) ?
C25 C26 H26 . . 114.2 ?
C25 C26 C27 . . 125.2(4) ?
C27 C26 Ir1 . . 109.8(3) ?
C27 C26 H26 . . 114.2 ?
C13 C18 H18 . . 119.8 ?
C17 C18 H18 . . 119.8 ?
C17 C18 C13 . . 120.3(4) ?
Ir1 C25 H25 . . 113.6 ?
C26 C25 Ir1 . . 72.1(2) ?
C26 C25 H25 . . 113.6 ?
C26 C25 C32 . . 124.4(4) ?
C32 C25 Ir1 . . 112.4(2) ?
C32 C25 H25 . . 113.6 ?
C19 C20 H20 . . 119.8 ?
C21 C20 C19 . . 120.4(4) ?
C21 C20 H20 . . 119.8 ?
C18 C13 P1 . . 121.7(3) ?
C18 C13 C14 . . 118.6(4) ?
C14 C13 P1 . . 119.6(3) ?
C29 C28 H28A . . 109.0 ?
C29 C28 H28B . . 109.0 ?
C29 C28 C27 . . 113.0(3) ?
H28A C28 H28B . . 107.8 ?
C27 C28 H28A . . 109.0 ?
C27 C28 H28B . . 109.0 ?
N1 C4 H4 . . 108.2 ?
N1 C4 C5 . . 110.0(3) ?
N1 C4 C6 . . 110.6(3) ?
C5 C4 H4 . . 108.2 ?
C6 C4 H4 . . 108.2 ?
C6 C4 C5 . . 111.6(3) ?
N1 C2 H2 . . 124.3 ?
N2 C2 N1 . . 111.5(3) ?
N2 C2 H2 . . 124.3 ?
C12 C7 P1 . . 122.4(3) ?
C12 C7 C8 . . 119.1(4) ?
C8 C7 P1 . . 118.1(3) ?
C18 C17 H17 . . 119.8 ?
C18 C17 C16 . . 120.4(4) ?
C16 C17 H17 . . 119.8 ?
C30 C31 H31A . . 109.0 ?
C30 C31 H31B . . 109.0 ?
C30 C31 C32 . . 112.8(3) ?
H31A C31 H31B . . 107.8 ?
C32 C31 H31A . . 109.0 ?
C32 C31 H31B . . 109.0 ?
C19 C24 H24 . . 120.0 ?
C23 C24 C19 . . 119.9(4) ?
C23 C24 H24 . . 120.0 ?
C17 C16 H16 . . 120.1 ?
C15 C16 C17 . . 119.7(4) ?
C15 C16 H16 . . 120.1 ?
C7 C12 H12 . . 119.9 ?
C11 C12 C7 . . 120.3(4) ?
C11 C12 H12 . . 119.9 ?
C13 C14 H14 . . 119.6 ?
C15 C14 C13 . . 120.7(4) ?
C15 C14 H14 . . 119.6 ?
C24 C23 H23 . . 119.7 ?
C22 C23 C24 . . 120.6(4) ?
C22 C23 H23 . . 119.7 ?
C25 C32 H32A . . 108.8 ?
C25 C32 H32B . . 108.8 ?
C31 C32 C25 . . 113.6(3) ?
C31 C32 H32A . . 108.8 ?
C31 C32 H32B . . 108.8 ?
H32A C32 H32B . . 107.7 ?
C7 C8 H8 . . 119.9 ?
C9 C8 C7 . . 120.2(4) ?
C9 C8 H8 . . 119.9 ?
C4 C5 H5A . . 109.5 ?
C4 C5 H5B . . 109.5 ?
C4 C5 H5C . . 109.5 ?
H5A C5 H5B . . 109.5 ?
H5A C5 H5C . . 109.5 ?
H5B C5 H5C . . 109.5 ?
C20 C21 H21 . . 120.1 ?
C20 C21 C22 . . 119.8(4) ?
C22 C21 H21 . . 120.1 ?
C23 C22 C21 . . 119.9(4) ?
C23 C22 H22 . . 120.1 ?
C21 C22 H22 . . 120.1 ?
C26 C27 C28 . . 113.5(3) ?
C26 C27 H27A . . 108.9 ?
C26 C27 H27B . . 108.9 ?
C28 C27 H27A . . 108.9 ?
C28 C27 H27B . . 108.9 ?
H27A C27 H27B . . 107.7 ?
C4 C6 H6A . . 109.5 ?
C4 C6 H6B . . 109.5 ?
C4 C6 H6C . . 109.5 ?
H6A C6 H6B . . 109.5 ?
H6A C6 H6C . . 109.5 ?
H6B C6 H6C . . 109.5 ?
C16 C15 H15 . . 119.9 ?
C14 C15 C16 . . 120.2(4) ?
C14 C15 H15 . . 119.9 ?
C8 C9 H9 . . 120.3 ?
C10 C9 C8 . . 119.4(5) ?
C10 C9 H9 . . 120.3 ?
C9 C10 H10 . . 119.5 ?
C11 C10 C9 . . 121.0(4) ?
C11 C10 H10 . . 119.5 ?
F3S B1S F4S . . 109.3(3) ?
F3S B1S F1S . . 109.5(4) ?
F1S B1S F4S . . 109.0(4) ?
F2S B1S F3S . . 108.8(4) ?
F2S B1S F4S . . 110.3(4) ?
F2S B1S F1S . . 110.0(3) ?
C12 C11 H11 . . 120.0 ?
C10 C11 C12 . . 120.0(4) ?
C10 C11 H11 . . 120.0 ?
Cl2S C1S H1SA . . 107.5 ?
Cl2S C1S H1SB . . 107.5 ?
Cl1S C1S Cl2S . . 119.2(5) ?
Cl1S C1S H1SA . . 107.5 ?
Cl1S C1S H1SB . . 107.5 ?
H1SA C1S H1SB . . 107.0 ?

loop_
_geom_bond_atom_site_label_1
_geom_bond_atom_site_label_2
_geom_bond_site_symmetry_2
_geom_bond_distance
_geom_bond_publ_flag
Ir1 P1 . 2.3207(12) ?
Ir1 C29 . 2.207(4) ?
Ir1 C30 . 2.211(4) ?
Ir1 C1 . 2.034(4) ?
Ir1 C26 . 2.198(4) ?
Ir1 C25 . 2.183(3) ?
P1 C19 . 1.839(4) ?
P1 C13 . 1.819(4) ?
P1 C7 . 1.820(4) ?
Cl2S C1S . 1.709(10) ?
F3S B1S . 1.395(5) ?
F4S B1S . 1.398(5) ?
F1S B1S . 1.395(5) ?
F2S B1S . 1.385(5) ?
N1 C1 . 1.364(5) ?
N1 C4 . 1.477(5) ?
N1 C2 . 1.362(5) ?
N3 N2 . 1.379(4) ?
N3 C1 . 1.343(5) ?
N3 C3 . 1.456(5) ?
Cl1S C1S . 1.683(9) ?
N2 C2 . 1.302(5) ?
C29 H29 . 1.0000 ?
C29 C30 . 1.380(6) ?
C29 C28 . 1.524(5) ?
C30 H30 . 1.0000 ?
C30 C31 . 1.508(5) ?
C19 C20 . 1.398(5) ?
C19 C24 . 1.391(5) ?
C3 H3A . 0.9800 ?
C3 H3B . 0.9800 ?
C3 H3C . 0.9800 ?
C26 H26 . 1.0000 ?
C26 C25 . 1.394(6) ?
C26 C27 . 1.515(6) ?
C18 H18 . 0.9500 ?
C18 C13 . 1.393(5) ?
C18 C17 . 1.383(6) ?
C25 H25 . 1.0000 ?
C25 C32 . 1.523(5) ?
C20 H20 . 0.9500 ?
C20 C21 . 1.382(5) ?
C13 C14 . 1.405(5) ?
C28 H28A . 0.9900 ?
C28 H28B . 0.9900 ?
C28 C27 . 1.528(6) ?
C4 H4 . 1.0000 ?
C4 C5 . 1.524(5) ?
C4 C6 . 1.520(6) ?
C2 H2 . 0.9500 ?
C7 C12 . 1.399(6) ?
C7 C8 . 1.399(6) ?
C17 H17 . 0.9500 ?
C17 C16 . 1.391(6) ?
C31 H31A . 0.9900 ?
C31 H31B . 0.9900 ?
C31 C32 . 1.522(6) ?
C24 H24 . 0.9500 ?
C24 C23 . 1.391(5) ?
C16 H16 . 0.9500 ?
C16 C15 . 1.382(6) ?
C12 H12 . 0.9500 ?
C12 C11 . 1.386(6) ?
C14 H14 . 0.9500 ?
C14 C15 . 1.376(6) ?
C23 H23 . 0.9500 ?
C23 C22 . 1.375(6) ?
C32 H32A . 0.9900 ?
C32 H32B . 0.9900 ?
C8 H8 . 0.9500 ?
C8 C9 . 1.396(6) ?
C5 H5A . 0.9800 ?
C5 H5B . 0.9800 ?
C5 H5C . 0.9800 ?
C21 H21 . 0.9500 ?
C21 C22 . 1.395(6) ?
C22 H22 . 0.9500 ?
C27 H27A . 0.9900 ?
C27 H27B . 0.9900 ?
C6 H6A . 0.9800 ?
C6 H6B . 0.9800 ?
C6 H6C . 0.9800 ?
C15 H15 . 0.9500 ?
C9 H9 . 0.9500 ?
C9 C10 . 1.385(7) ?
C10 H10 . 0.9500 ?
C10 C11 . 1.377(7) ?
C11 H11 . 0.9500 ?
C1S H1SA . 0.9900 ?
C1S H1SB . 0.9900 ?

loop_
_geom_hbond_atom_site_label_D
_geom_hbond_atom_site_label_H
_geom_hbond_atom_site_label_A
_geom_hbond_site_symmetry_A
_geom_hbond_distance_DH
_geom_hbond_distance_HA
_geom_hbond_distance_DA
_geom_hbond_angle_DHA
_geom_hbond_publ_flag
C2 H2 F3S 1_455 0.95 2.60 3.471(5) 152.7 yes
C2 H2 F1S 1_455 0.95 2.30 3.154(5) 148.7 yes
C5 H5C F3S 1_455 0.98 2.54 3.505(5) 168.7 yes
C6 H6C F2S 2_666 0.98 2.50 3.451(5) 162.6 yes
C10 H10 N2 1_545 0.95 2.42 3.364(6) 171.5 yes

loop_
_geom_torsion_atom_site_label_1
_geom_torsion_atom_site_label_2
_geom_torsion_atom_site_label_3
_geom_torsion_atom_site_label_4
_geom_torsion_site_symmetry_1
_geom_torsion_site_symmetry_2
_geom_torsion_site_symmetry_3
_geom_torsion_site_symmetry_4
_geom_torsion
_geom_torsion_publ_flag
Ir1 P1 C19 C20 . . . . -56.0(3) ?
Ir1 P1 C19 C24 . . . . 126.2(3) ?
Ir1 P1 C13 C18 . . . . -2.3(3) ?
Ir1 P1 C13 C14 . . . . 175.2(3) ?
Ir1 P1 C7 C12 . . . . 108.8(3) ?
Ir1 P1 C7 C8 . . . . -64.6(3) ?
Ir1 C29 C30 C31 . . . . -99.9(4) ?
Ir1 C29 C28 C27 . . . . -11.3(4) ?
Ir1 C30 C31 C32 . . . . -38.6(4) ?
Ir1 C26 C25 C32 . . . . 105.3(3) ?
Ir1 C26 C27 C28 . . . . -36.6(4) ?
Ir1 C25 C32 C31 . . . . -11.4(4) ?
P1 C19 C20 C21 . . . . -179.4(3) ?
P1 C19 C24 C23 . . . . 178.9(3) ?
P1 C13 C14 C15 . . . . -178.8(3) ?
P1 C7 C12 C11 . . . . -173.8(3) ?
P1 C7 C8 C9 . . . . 175.3(3) ?
N3 N2 C2 N1 . . . . 0.2(4) ?
N2 N3 C1 Ir1 . . . . 177.9(3) ?
N2 N3 C1 N1 . . . . 1.2(4) ?
C29 C30 C31 C32 . . . . 41.9(5) ?
C29 C28 C27 C26 . . . . 31.9(5) ?
C30 C29 C28 C27 . . . . -94.5(5) ?
C30 C31 C32 C25 . . . . 33.8(5) ?
C1 N1 C4 C5 . . . . 121.8(4) ?
C1 N1 C4 C6 . . . . -114.5(4) ?
C1 N1 C2 N2 . . . . 0.5(4) ?
C1 N3 N2 C2 . . . . -0.9(4) ?
C19 P1 C13 C18 . . . . -130.4(3) ?
C19 P1 C13 C14 . . . . 47.2(3) ?
C19 P1 C7 C12 . . . . -120.9(3) ?
C19 P1 C7 C8 . . . . 65.7(3) ?
C19 C20 C21 C22 . . . . 0.6(6) ?
C19 C24 C23 C22 . . . . 0.0(6) ?
C3 N3 N2 C2 . . . . -178.4(3) ?
C3 N3 C1 Ir1 . . . . -4.9(5) ?
C3 N3 C1 N1 . . . . 178.4(3) ?
C26 C25 C32 C31 . . . . -94.5(5) ?
C18 C13 C14 C15 . . . . -1.2(6) ?
C18 C17 C16 C15 . . . . -0.6(6) ?
C25 C26 C27 C28 . . . . 43.4(5) ?
C20 C19 C24 C23 . . . . 1.2(6) ?
C20 C21 C22 C23 . . . . 0.6(6) ?
C13 P1 C19 C20 . . . . 68.7(3) ?
C13 P1 C19 C24 . . . . -109.1(4) ?
C13 P1 C7 C12 . . . . -15.4(4) ?
C13 P1 C7 C8 . . . . 171.2(3) ?
C13 C18 C17 C16 . . . . 0.1(6) ?
C13 C14 C15 C16 . . . . 0.7(6) ?
C28 C29 C30 Ir1 . . . . 105.8(4) ?
C28 C29 C30 C31 . . . . 5.9(6) ?
C4 N1 C1 Ir1 . . . . 1.7(5) ?
C4 N1 C1 N3 . . . . 178.4(3) ?
C4 N1 C2 N2 . . . . -178.9(3) ?
C2 N1 C1 Ir1 . . . . -177.7(3) ?
C2 N1 C1 N3 . . . . -1.1(4) ?
C2 N1 C4 C5 . . . . -58.9(5) ?
C2 N1 C4 C6 . . . . 64.9(5) ?
C7 P1 C19 C20 . . . . 177.5(3) ?
C7 P1 C19 C24 . . . . -0.3(4) ?
C7 P1 C13 C18 . . . . 121.0(3) ?
C7 P1 C13 C14 . . . . -61.5(3) ?
C7 C12 C11 C10 . . . . -1.2(6) ?
C7 C8 C9 C10 . . . . -1.2(6) ?
C17 C18 C13 P1 . . . . 178.3(3) ?
C17 C18 C13 C14 . . . . 0.8(5) ?
C17 C16 C15 C14 . . . . 0.2(6) ?
C24 C19 C20 C21 . . . . -1.5(6) ?
C24 C23 C22 C21 . . . . -0.9(6) ?
C12 C7 C8 C9 . . . . 1.6(6) ?
C8 C7 C12 C11 . . . . -0.4(6) ?
C8 C9 C10 C11 . . . . -0.4(6) ?
C27 C26 C25 Ir1 . . . . -101.1(4) ?
C27 C26 C25 C32 . . . . 4.2(6) ?
C9 C10 C11 C12 . . . . 1.6(6) ?
